data_4070738
loop_
_publ_author_name
'Cheng, Xiaoyan'
'Zhang, Jianying'
'Song, Haibin'
'Cui, Chunming'

_publ_section_title
;
 Synthesis and Characterization of the Monomeric Vicinal Dianion
 Li~2~(THF)~3~[ArNC(SiMe~3~)~2~] and the Aluminum and Lithium Derivatives
 of the Amido Ligand [ArNCH(SiMe~3~)~2~]^-^
;
_journal_coden_ASTM ORGND7
_journal_issue 4
_journal_name_full Organometallics
_journal_page_first 678
_journal_page_last 682
_journal_paper_doi 10.1021/om700972a
_journal_volume 27
_journal_year 2008
_chemical_formula_moiety 'C31 H59 Li2 N O3 Si2'
_chemical_formula_sum 'C31 H59 Li2 N O3 Si2'
_chemical_formula_weight 563.85
_space_group_IT_number 4
_symmetry_cell_setting monoclinic
_symmetry_space_group_name_Hall 'P 2yb'
_symmetry_space_group_name_H-M 'P 1 21 1'
_atom_sites_solution_hydrogens geom
_atom_sites_solution_primary direct
_atom_sites_solution_secondary difmap
_audit_creation_method SHELXL-97
_cell_angle_alpha 90.00
_cell_angle_beta 112.011(6)
_cell_angle_gamma 90.00
_cell_formula_units_Z 2
_cell_length_a 10.134(4)
_cell_length_b 17.794(7)
_cell_length_c 10.376(4)
_cell_measurement_reflns_used 4535
_cell_measurement_temperature 173(2)
_cell_measurement_theta_max 25.0
_cell_measurement_theta_min 2.7
_cell_volume 1734.7(12)
_computing_cell_refinement CrystalClear
_computing_data_collection CrystalClear
_computing_data_reduction CrystalClear
_computing_publication_material 'CrystalStructure 3.7.0'
_computing_structure_refinement 'SHELXL-97 (Sheldrick, 1997)'
_computing_structure_solution 'SHELXS-97 (Sheldrick, 1990)'
_diffrn_ambient_temperature 173(2)
_diffrn_detector_area_resol_mean 7.31
_diffrn_measured_fraction_theta_full 1.000
_diffrn_measured_fraction_theta_max 1.000
_diffrn_measurement_device_type 'Rigaku Saturn'
_diffrn_measurement_method \w
_diffrn_radiation_monochromator confocal
_diffrn_radiation_source 'Rotating anode'
_diffrn_radiation_type MoK\a
_diffrn_radiation_wavelength 0.71070
_diffrn_reflns_av_R_equivalents 0.0763
_diffrn_reflns_av_sigmaI/netI 0.0958
_diffrn_reflns_limit_h_max 12
_diffrn_reflns_limit_h_min -12
_diffrn_reflns_limit_k_max 21
_diffrn_reflns_limit_k_min -21
_diffrn_reflns_limit_l_max 12
_diffrn_reflns_limit_l_min -12
_diffrn_reflns_number 19411
_diffrn_reflns_theta_full 26.00
_diffrn_reflns_theta_max 26.00
_diffrn_reflns_theta_min 2.12
_exptl_absorpt_coefficient_mu 0.131
_exptl_absorpt_correction_T_max 0.9743
_exptl_absorpt_correction_T_min 0.9593
_exptl_absorpt_correction_type multi-scan
_exptl_absorpt_process_details 'Jacobson, R. (1998) Private communication'
_exptl_crystal_colour colorless
_exptl_crystal_density_diffrn 1.080
_exptl_crystal_density_method 'not measured'
_exptl_crystal_description prism
_exptl_crystal_F_000 620
_exptl_crystal_size_max 0.32
_exptl_crystal_size_mid 0.28
_exptl_crystal_size_min 0.20
_refine_diff_density_max 0.183
_refine_diff_density_min -0.241
_refine_diff_density_rms 0.044
_refine_ls_abs_structure_details 'Flack H D (1983), Acta Cryst. A39, 876-881'
_refine_ls_abs_structure_Flack -0.08(12)
_refine_ls_extinction_method none
_refine_ls_goodness_of_fit_ref 1.026
_refine_ls_hydrogen_treatment mixed
_refine_ls_matrix_type full
_refine_ls_number_parameters 363
_refine_ls_number_reflns 6818
_refine_ls_number_restraints 1
_refine_ls_restrained_S_all 1.026
_refine_ls_R_factor_all 0.0764
_refine_ls_R_factor_gt 0.0560
_refine_ls_shift/su_max 0.000
_refine_ls_shift/su_mean 0.000
_refine_ls_structure_factor_coef Fsqd
_refine_ls_weighting_details 'calc w=1/[\s^2^(Fo^2^)+(0.0439P)^2^+0.0000P] where P=(Fo^2^+2Fc^2^)/3'
_refine_ls_weighting_scheme calc
_refine_ls_wR_factor_gt 0.1093
_refine_ls_wR_factor_ref 0.1192
_reflns_number_gt 5404
_reflns_number_total 6818
_reflns_threshold_expression >2sigma(I)
_cod_data_source_file om700972a-file006.cif
_cod_data_source_block shelxl
_cod_original_cell_volume 1734.6(12)
_cod_database_code 4070738

loop_
_symmetry_equiv_pos_as_xyz
'x, y, z'
'-x, y+1/2, -z'

loop_
_atom_site_label
_atom_site_type_symbol
_atom_site_fract_x
_atom_site_fract_y
_atom_site_fract_z
_atom_site_U_iso_or_equiv
_atom_site_adp_type
_atom_site_occupancy
_atom_site_symmetry_multiplicity
_atom_site_calc_flag
_atom_site_refinement_flags
Si1 Si 0.68789(9) 0.73855(5) 0.66217(9) 0.0282(2) Uani 1 1 d .
Si2 Si 0.64781(9) 0.56266(5) 0.63697(9) 0.0289(2) Uani 1 1 d .
O1 O 0.2943(2) 0.53387(12) 0.8549(2) 0.0335(5) Uani 1 1 d .
O2 O 0.2265(2) 0.57370(12) 0.5319(2) 0.0323(5) Uani 1 1 d .
O3 O 0.2515(2) 0.73197(13) 0.3915(2) 0.0373(5) Uani 1 1 d .
N1 N 0.4888(2) 0.66260(12) 0.7498(2) 0.0222(6) Uani 1 1 d .
C1 C 0.5935(3) 0.65403(17) 0.6768(3) 0.0228(6) Uani 1 1 d .
C2 C 0.5291(3) 0.70018(16) 0.8778(3) 0.0220(6) Uani 1 1 d .
C3 C 0.4380(3) 0.75812(15) 0.8938(3) 0.0246(7) Uani 1 1 d .
C4 C 0.4691(3) 0.79311(17) 1.0216(3) 0.0320(8) Uani 1 1 d .
H4 H 0.4072 0.8313 1.0296 0.038 Uiso 1 1 calc R
C5 C 0.5875(3) 0.77407(19) 1.1376(3) 0.0355(8) Uani 1 1 d .
H5 H 0.6075 0.7990 1.2238 0.043 Uiso 1 1 calc R
C6 C 0.6757(3) 0.71801(17) 1.1245(3) 0.0319(8) Uani 1 1 d .
H6 H 0.7568 0.7046 1.2038 0.038 Uiso 1 1 calc R
C7 C 0.6508(3) 0.68015(16) 1.0000(3) 0.0238(7) Uani 1 1 d .
C8 C 0.3059(3) 0.78021(16) 0.7722(3) 0.0296(7) Uani 1 1 d .
H8 H 0.3243 0.7705 0.6854 0.035 Uiso 1 1 calc R
C9 C 0.2627(4) 0.86240(18) 0.7700(4) 0.0466(10) Uani 1 1 d .
H9A H 0.2331 0.8722 0.8482 0.070 Uiso 1 1 calc R
H9B H 0.1833 0.8732 0.6824 0.070 Uiso 1 1 calc R
H9C H 0.3437 0.8947 0.7779 0.070 Uiso 1 1 calc R
C10 C 0.1806(3) 0.7309(2) 0.7672(4) 0.0418(9) Uani 1 1 d .
H10A H 0.2067 0.6778 0.7675 0.063 Uiso 1 1 calc R
H10B H 0.0982 0.7419 0.6823 0.063 Uiso 1 1 calc R
H10C H 0.1566 0.7413 0.8486 0.063 Uiso 1 1 calc R
C11 C 0.7417(3) 0.61318(16) 1.0002(3) 0.0278(7) Uani 1 1 d .
H11 H 0.7301 0.6034 0.9016 0.033 Uiso 1 1 calc R
C12 C 0.9011(3) 0.6223(2) 1.0850(3) 0.0403(9) Uani 1 1 d .
H12A H 0.9367 0.6668 1.0526 0.060 Uiso 1 1 calc R
H12B H 0.9520 0.5776 1.0730 0.060 Uiso 1 1 calc R
H12C H 0.9166 0.6283 1.1835 0.060 Uiso 1 1 calc R
C13 C 0.6871(4) 0.54380(18) 1.0521(4) 0.0402(9) Uani 1 1 d .
H13A H 0.6975 0.5516 1.1490 0.060 Uiso 1 1 calc R
H13B H 0.7424 0.4997 1.0462 0.060 Uiso 1 1 calc R
H13C H 0.5865 0.5358 0.9945 0.060 Uiso 1 1 calc R
C14 C 0.7661(3) 0.7292(2) 0.5239(3) 0.0372(8) Uani 1 1 d .
H14A H 0.8382 0.6894 0.5502 0.056 Uiso 1 1 calc R
H14B H 0.8101 0.7768 0.5147 0.056 Uiso 1 1 calc R
H14C H 0.6904 0.7164 0.4349 0.056 Uiso 1 1 calc R
C15 C 0.5706(4) 0.82576(18) 0.6199(4) 0.0444(9) Uani 1 1 d .
H15A H 0.4878 0.8174 0.5340 0.067 Uiso 1 1 calc R
H15B H 0.6251 0.8688 0.6078 0.067 Uiso 1 1 calc R
H15C H 0.5384 0.8360 0.6963 0.067 Uiso 1 1 calc R
C16 C 0.8444(3) 0.76926(18) 0.8210(3) 0.0348(8) Uani 1 1 d .
H16A H 0.8128 0.7778 0.8983 0.052 Uiso 1 1 calc R
H16B H 0.8841 0.8159 0.8004 0.052 Uiso 1 1 calc R
H16C H 0.9175 0.7300 0.8468 0.052 Uiso 1 1 calc R
C17 C 0.8416(3) 0.53390(19) 0.7295(4) 0.0406(9) Uani 1 1 d .
H17A H 0.9036 0.5761 0.7290 0.061 Uiso 1 1 calc R
H17B H 0.8626 0.4909 0.6814 0.061 Uiso 1 1 calc R
H17C H 0.8583 0.5200 0.8257 0.061 Uiso 1 1 calc R
C18 C 0.5495(3) 0.48269(16) 0.6837(4) 0.0349(8) Uani 1 1 d .
H18A H 0.5649 0.4857 0.7826 0.052 Uiso 1 1 calc R
H18B H 0.5855 0.4345 0.6647 0.052 Uiso 1 1 calc R
H18C H 0.4475 0.4866 0.6278 0.052 Uiso 1 1 calc R
C19 C 0.6213(4) 0.54763(19) 0.4478(3) 0.0390(8) Uani 1 1 d .
H19A H 0.5255 0.5641 0.3882 0.059 Uiso 1 1 calc R
H19B H 0.6324 0.4942 0.4316 0.059 Uiso 1 1 calc R
H19C H 0.6921 0.5769 0.4259 0.059 Uiso 1 1 calc R
C20 C 0.2956(4) 0.5656(2) 0.9828(3) 0.0441(9) Uani 1 1 d .
H20A H 0.2037 0.5904 0.9686 0.053 Uiso 1 1 calc R
H20B H 0.3731 0.6030 1.0201 0.053 Uiso 1 1 calc R
C21 C 0.3199(5) 0.4994(2) 1.0802(4) 0.0574(11) Uani 1 1 d .
H21A H 0.4225 0.4879 1.1259 0.069 Uiso 1 1 calc R
H21B H 0.2800 0.5090 1.1523 0.069 Uiso 1 1 calc R
C22 C 0.2420(5) 0.4369(2) 0.9854(4) 0.0536(11) Uani 1 1 d .
H22A H 0.1407 0.4356 0.9747 0.064 Uiso 1 1 calc R
H22B H 0.2862 0.3876 1.0209 0.064 Uiso 1 1 calc R
C23 C 0.2563(5) 0.4560(2) 0.8501(4) 0.0524(11) Uani 1 1 d .
H23A H 0.3308 0.4244 0.8371 0.063 Uiso 1 1 calc R
H23B H 0.1652 0.4467 0.7716 0.063 Uiso 1 1 calc R
C24 C 0.2200(4) 0.53789(19) 0.4044(3) 0.0352(8) Uani 1 1 d .
H24A H 0.3145 0.5179 0.4141 0.042 Uiso 1 1 calc R
H24B H 0.1881 0.5740 0.3261 0.042 Uiso 1 1 calc R
C25 C 0.1143(4) 0.47522(19) 0.3807(4) 0.0426(9) Uani 1 1 d .
H25A H 0.1615 0.4286 0.4277 0.051 Uiso 1 1 calc R
H25B H 0.0647 0.4650 0.2802 0.051 Uiso 1 1 calc R
C26 C 0.0102(4) 0.5047(2) 0.4446(4) 0.0422(9) Uani 1 1 d .
H26A H -0.0842 0.5149 0.3716 0.051 Uiso 1 1 calc R
H26B H -0.0012 0.4679 0.5113 0.051 Uiso 1 1 calc R
C27 C 0.0783(3) 0.5766(2) 0.5181(4) 0.0397(9) Uani 1 1 d .
H27A H 0.0303 0.6210 0.4628 0.048 Uiso 1 1 calc R
H27B H 0.0715 0.5797 0.6107 0.048 Uiso 1 1 calc R
C28 C 0.1513(4) 0.7894(2) 0.3911(4) 0.0557(11) Uani 1 1 d .
H28A H 0.2015 0.8327 0.4484 0.067 Uiso 1 1 calc R
H28B H 0.0823 0.7695 0.4292 0.067 Uiso 1 1 calc R
C29 C 0.0771(4) 0.8127(2) 0.2441(4) 0.0522(11) Uani 1 1 d .
H29A H 0.0506 0.8665 0.2377 0.063 Uiso 1 1 calc R
H29B H -0.0098 0.7823 0.1982 0.063 Uiso 1 1 calc R
C30 C 0.1843(4) 0.7984(2) 0.1805(4) 0.0538(11) Uani 1 1 d .
H30A H 0.2437 0.8436 0.1875 0.065 Uiso 1 1 calc R
H30B H 0.1370 0.7846 0.0813 0.065 Uiso 1 1 calc R
C31 C 0.2729(4) 0.7349(2) 0.2617(4) 0.0582(11) Uani 1 1 d .
H31A H 0.2429 0.6871 0.2102 0.070 Uiso 1 1 calc R
H31B H 0.3746 0.7435 0.2788 0.070 Uiso 1 1 calc R
Li1 Li 0.3713(6) 0.5761(3) 0.7293(5) 0.0333(12) Uani 1 1 d .
Li2 Li 0.3849(6) 0.6824(3) 0.5576(6) 0.0378(13) Uani 1 1 d .

loop_
_atom_site_aniso_label
_atom_site_aniso_U_11
_atom_site_aniso_U_22
_atom_site_aniso_U_33
_atom_site_aniso_U_23
_atom_site_aniso_U_13
_atom_site_aniso_U_12
Si1 0.0289(5) 0.0290(5) 0.0285(4) 0.0055(4) 0.0128(4) 0.0023(4)
Si2 0.0296(5) 0.0288(5) 0.0287(5) -0.0017(4) 0.0113(4) 0.0059(4)
O1 0.0423(14) 0.0341(13) 0.0279(12) 0.0003(10) 0.0174(11) -0.0066(11)
O2 0.0262(12) 0.0420(13) 0.0253(11) -0.0081(10) 0.0057(9) 0.0030(11)
O3 0.0389(13) 0.0407(13) 0.0294(12) 0.0065(11) 0.0093(10) 0.0090(12)
N1 0.0223(14) 0.0240(14) 0.0197(13) -0.0019(10) 0.0071(11) 0.0008(11)
C1 0.0200(16) 0.0274(15) 0.0206(15) 0.0021(13) 0.0073(13) 0.0044(14)
C2 0.0224(16) 0.0221(15) 0.0215(15) 0.0025(12) 0.0082(13) -0.0043(12)
C3 0.0216(16) 0.0250(17) 0.0271(16) -0.0038(12) 0.0090(13) -0.0040(12)
C4 0.036(2) 0.0310(18) 0.0310(18) -0.0051(14) 0.0151(16) -0.0007(15)
C5 0.043(2) 0.0419(19) 0.0200(17) -0.0043(15) 0.0095(16) -0.0050(17)
C6 0.0309(19) 0.037(2) 0.0245(17) 0.0005(13) 0.0062(15) -0.0069(15)
C7 0.0253(17) 0.0239(15) 0.0208(16) 0.0029(12) 0.0072(14) -0.0043(13)
C8 0.0299(18) 0.0251(16) 0.0330(18) -0.0058(14) 0.0110(15) 0.0012(14)
C9 0.046(2) 0.036(2) 0.049(2) -0.0093(17) 0.0081(19) 0.0129(17)
C10 0.0354(19) 0.041(2) 0.047(2) -0.0117(18) 0.0142(17) 0.0049(18)
C11 0.0275(17) 0.0286(17) 0.0223(17) 0.0022(13) 0.0036(14) -0.0024(14)
C12 0.0286(19) 0.046(2) 0.037(2) 0.0085(16) 0.0020(16) 0.0035(16)
C13 0.044(2) 0.0308(19) 0.041(2) 0.0077(16) 0.0105(17) -0.0057(16)
C14 0.0332(18) 0.049(2) 0.0321(18) 0.0050(17) 0.0152(15) -0.0010(17)
C15 0.036(2) 0.0336(19) 0.064(3) 0.0135(18) 0.019(2) 0.0032(16)
C16 0.038(2) 0.0360(19) 0.0332(19) -0.0002(14) 0.0169(16) -0.0029(16)
C17 0.034(2) 0.041(2) 0.046(2) -0.0011(17) 0.0134(17) 0.0125(16)
C18 0.040(2) 0.0244(17) 0.039(2) -0.0039(15) 0.0124(17) 0.0050(15)
C19 0.040(2) 0.043(2) 0.0382(19) -0.0102(16) 0.0189(16) 0.0017(17)
C20 0.054(2) 0.049(2) 0.0358(19) -0.0142(19) 0.0237(17) -0.009(2)
C21 0.061(3) 0.080(3) 0.030(2) 0.006(2) 0.017(2) -0.023(2)
C22 0.065(3) 0.056(3) 0.043(2) 0.0069(19) 0.023(2) -0.021(2)
C23 0.077(3) 0.039(2) 0.045(2) 0.0035(17) 0.027(2) -0.013(2)
C24 0.0337(19) 0.047(2) 0.0218(16) -0.0094(15) 0.0070(14) -0.0016(16)
C25 0.039(2) 0.042(2) 0.047(2) -0.0185(18) 0.0172(19) -0.0051(17)
C26 0.035(2) 0.052(2) 0.037(2) -0.0097(17) 0.0115(17) -0.0052(18)
C27 0.0250(18) 0.053(2) 0.0386(19) -0.0157(17) 0.0089(15) 0.0040(17)
C28 0.049(3) 0.068(3) 0.047(2) 0.015(2) 0.015(2) 0.029(2)
C29 0.049(3) 0.036(2) 0.053(2) 0.0078(19) -0.002(2) 0.0040(18)
C30 0.053(3) 0.061(3) 0.036(2) 0.015(2) 0.0045(19) -0.013(2)
C31 0.071(3) 0.070(3) 0.042(2) 0.015(2) 0.031(2) 0.021(2)
Li1 0.033(3) 0.035(3) 0.032(3) -0.003(2) 0.012(2) -0.006(3)
Li2 0.045(3) 0.038(3) 0.032(3) -0.003(3) 0.015(3) 0.009(3)

loop_
_atom_type_symbol
_atom_type_description
_atom_type_scat_dispersion_real
_atom_type_scat_dispersion_imag
_atom_type_scat_source
C C 0.0033 0.0016 'International Tables Vol C Tables 4.2.6.8 and 6.1.1.4'
H H 0.0000 0.0000 'International Tables Vol C Tables 4.2.6.8 and 6.1.1.4'
N N 0.0061 0.0033 'International Tables Vol C Tables 4.2.6.8 and 6.1.1.4'
O O 0.0106 0.0060 'International Tables Vol C Tables 4.2.6.8 and 6.1.1.4'
Li Li -0.0003 0.0001 'International Tables Vol C Tables 4.2.6.8 and 6.1.1.4'
Si Si 0.0817 0.0704 'International Tables Vol C Tables 4.2.6.8 and 6.1.1.4'

loop_
_geom_angle_atom_site_label_1
_geom_angle_atom_site_label_2
_geom_angle_atom_site_label_3
_geom_angle
C1 Si1 C14 111.94(15)
C1 Si1 C16 117.51(14)
C14 Si1 C16 103.55(15)
C1 Si1 C15 113.00(14)
C14 Si1 C15 107.51(16)
C16 Si1 C15 102.28(16)
C1 Si2 C19 115.12(14)
C1 Si2 C18 112.37(14)
C19 Si2 C18 105.87(15)
C1 Si2 C17 118.01(15)
C19 Si2 C17 101.73(15)
C18 Si2 C17 102.13(15)
C23 O1 C20 108.8(3)
C23 O1 Li1 122.0(3)
C20 O1 Li1 127.7(3)
C24 O2 C27 103.5(2)
C24 O2 Li1 134.6(2)
C27 O2 Li1 115.4(2)
C24 O2 Li2 104.4(2)
C27 O2 Li2 126.1(2)
Li1 O2 Li2 71.2(2)
C28 O3 C31 108.9(3)
C28 O3 Li2 125.2(3)
C31 O3 Li2 122.8(3)
C2 N1 C1 120.5(2)
C2 N1 Li2 138.8(3)
C1 N1 Li2 73.3(2)
C2 N1 Li1 116.0(2)
C1 N1 Li1 112.6(2)
Li2 N1 Li1 87.5(3)
N1 C1 Si2 122.0(2)
N1 C1 Si1 116.37(19)
Si2 C1 Si1 120.58(15)
N1 C1 Li2 61.8(2)
Si2 C1 Li2 114.3(2)
Si1 C1 Li2 101.5(2)
N1 C2 C3 118.7(2)
N1 C2 C7 124.3(3)
C3 C2 C7 116.7(2)
C4 C3 C2 120.5(3)
C4 C3 C8 119.7(3)
C2 C3 C8 119.8(2)
C5 C4 C3 122.1(3)
C5 C4 H4 118.9
C3 C4 H4 118.9
C6 C5 C4 118.3(3)
C6 C5 H5 120.9
C4 C5 H5 120.9
C5 C6 C7 122.8(3)
C5 C6 H6 118.6
C7 C6 H6 118.6
C6 C7 C2 119.6(3)
C6 C7 C11 118.9(3)
C2 C7 C11 121.1(2)
C3 C8 C9 115.0(3)
C3 C8 C10 110.1(3)
C9 C8 C10 108.6(3)
C3 C8 H8 107.6
C9 C8 H8 107.6
C10 C8 H8 107.6
C8 C9 H9A 109.5
C8 C9 H9B 109.5
H9A C9 H9B 109.5
C8 C9 H9C 109.5
H9A C9 H9C 109.5
H9B C9 H9C 109.5
C8 C10 H10A 109.5
C8 C10 H10B 109.5
H10A C10 H10B 109.5
C8 C10 H10C 109.5
H10A C10 H10C 109.5
H10B C10 H10C 109.5
C7 C11 C13 109.7(2)
C7 C11 C12 115.5(3)
C13 C11 C12 109.0(3)
C7 C11 H11 107.5
C13 C11 H11 107.5
C12 C11 H11 107.5
C11 C12 H12A 109.5
C11 C12 H12B 109.5
H12A C12 H12B 109.5
C11 C12 H12C 109.5
H12A C12 H12C 109.5
H12B C12 H12C 109.5
C11 C13 H13A 109.5
C11 C13 H13B 109.5
H13A C13 H13B 109.5
C11 C13 H13C 109.5
H13A C13 H13C 109.5
H13B C13 H13C 109.5
Si1 C14 H14A 109.5
Si1 C14 H14B 109.5
H14A C14 H14B 109.5
Si1 C14 H14C 109.5
H14A C14 H14C 109.5
H14B C14 H14C 109.5
Si1 C15 H15A 109.5
Si1 C15 H15B 109.5
H15A C15 H15B 109.5
Si1 C15 H15C 109.5
H15A C15 H15C 109.5
H15B C15 H15C 109.5
Si1 C16 H16A 109.5
Si1 C16 H16B 109.5
H16A C16 H16B 109.5
Si1 C16 H16C 109.5
H16A C16 H16C 109.5
H16B C16 H16C 109.5
Si2 C17 H17A 109.5
Si2 C17 H17B 109.5
H17A C17 H17B 109.5
Si2 C17 H17C 109.5
H17A C17 H17C 109.5
H17B C17 H17C 109.5
Si2 C18 H18A 109.5
Si2 C18 H18B 109.5
H18A C18 H18B 109.5
Si2 C18 H18C 109.5
H18A C18 H18C 109.5
H18B C18 H18C 109.5
Si2 C19 H19A 109.5
Si2 C19 H19B 109.5
H19A C19 H19B 109.5
Si2 C19 H19C 109.5
H19A C19 H19C 109.5
H19B C19 H19C 109.5
O1 C20 C21 104.7(3)
O1 C20 H20A 110.8
C21 C20 H20A 110.8
O1 C20 H20B 110.8
C21 C20 H20B 110.8
H20A C20 H20B 108.9
C22 C21 C20 103.1(3)
C22 C21 H21A 111.1
C20 C21 H21A 111.1
C22 C21 H21B 111.1
C20 C21 H21B 111.1
H21A C21 H21B 109.1
C21 C22 C23 103.5(3)
C21 C22 H22A 111.1
C23 C22 H22A 111.1
C21 C22 H22B 111.1
C23 C22 H22B 111.1
H22A C22 H22B 109.0
O1 C23 C22 107.7(3)
O1 C23 H23A 110.2
C22 C23 H23A 110.2
O1 C23 H23B 110.2
C22 C23 H23B 110.2
H23A C23 H23B 108.5
O2 C24 C25 105.2(3)
O2 C24 H24A 110.7
C25 C24 H24A 110.7
O2 C24 H24B 110.7
C25 C24 H24B 110.7
H24A C24 H24B 108.8
C24 C25 C26 103.9(3)
C24 C25 H25A 111.0
C26 C25 H25A 111.0
C24 C25 H25B 111.0
C26 C25 H25B 111.0
H25A C25 H25B 109.0
C27 C26 C25 104.4(3)
C27 C26 H26A 110.9
C25 C26 H26A 110.9
C27 C26 H26B 110.9
C25 C26 H26B 110.9
H26A C26 H26B 108.9
O2 C27 C26 106.1(2)
O2 C27 H27A 110.5
C26 C27 H27A 110.5
O2 C27 H27B 110.5
C26 C27 H27B 110.5
H27A C27 H27B 108.7
O3 C28 C29 106.7(3)
O3 C28 H28A 110.4
C29 C28 H28A 110.4
O3 C28 H28B 110.4
C29 C28 H28B 110.4
H28A C28 H28B 108.6
C28 C29 C30 103.6(3)
C28 C29 H29A 111.0
C30 C29 H29A 111.0
C28 C29 H29B 111.0
C30 C29 H29B 111.0
H29A C29 H29B 109.0
C29 C30 C31 105.3(3)
C29 C30 H30A 110.7
C31 C30 H30A 110.7
C29 C30 H30B 110.7
C31 C30 H30B 110.7
H30A C30 H30B 108.8
O3 C31 C30 106.5(3)
O3 C31 H31A 110.4
C30 C31 H31A 110.4
O3 C31 H31B 110.4
C30 C31 H31B 110.4
H31A C31 H31B 108.6
O1 Li1 N1 129.8(3)
O1 Li1 O2 110.9(3)
N1 Li1 O2 108.4(3)
O1 Li1 Li2 152.0(3)
N1 Li1 Li2 46.25(18)
O2 Li1 Li2 62.2(2)
N1 Li2 O3 158.8(3)
N1 Li2 C1 44.86(16)
O3 Li2 C1 148.1(3)
N1 Li2 O2 92.9(2)
O3 Li2 O2 93.0(2)
C1 Li2 O2 110.5(3)
N1 Li2 Li1 46.29(18)
O3 Li2 Li1 136.4(3)
C1 Li2 Li1 73.9(2)
O2 Li2 Li1 46.60(16)

loop_
_geom_bond_atom_site_label_1
_geom_bond_atom_site_label_2
_geom_bond_distance
Si1 C1 1.819(3)
Si1 C14 1.888(3)
Si1 C16 1.890(3)
Si1 C15 1.904(3)
Si2 C1 1.813(3)
Si2 C19 1.898(3)
Si2 C18 1.901(3)
Si2 C17 1.904(3)
O1 C23 1.434(4)
O1 C20 1.438(4)
O1 Li1 1.907(6)
O2 C24 1.448(3)
O2 C27 1.456(4)
O2 Li1 2.024(6)
O2 Li2 2.463(6)
O3 C28 1.439(4)
O3 C31 1.444(4)
O3 Li2 1.957(6)
N1 C2 1.403(4)
N1 C1 1.526(3)
N1 Li2 1.907(6)
N1 Li1 1.908(6)
C1 Li2 2.072(6)
C2 C3 1.435(4)
C2 C7 1.444(4)
C3 C4 1.389(4)
C3 C8 1.508(4)
C4 C5 1.386(4)
C4 H4 0.9500
C5 C6 1.379(4)
C5 H5 0.9500
C6 C7 1.393(4)
C6 H6 0.9500
C7 C11 1.506(4)
C8 C9 1.524(4)
C8 C10 1.528(4)
C8 H8 1.0000
C9 H9A 0.9800
C9 H9B 0.9800
C9 H9C 0.9800
C10 H10A 0.9800
C10 H10B 0.9800
C10 H10C 0.9800
C11 C13 1.531(4)
C11 C12 1.531(4)
C11 H11 1.0000
C12 H12A 0.9800
C12 H12B 0.9800
C12 H12C 0.9800
C13 H13A 0.9800
C13 H13B 0.9800
C13 H13C 0.9800
C14 H14A 0.9800
C14 H14B 0.9800
C14 H14C 0.9800
C15 H15A 0.9800
C15 H15B 0.9800
C15 H15C 0.9800
C16 H16A 0.9800
C16 H16B 0.9800
C16 H16C 0.9800
C17 H17A 0.9800
C17 H17B 0.9800
C17 H17C 0.9800
C18 H18A 0.9800
C18 H18B 0.9800
C18 H18C 0.9800
C19 H19A 0.9800
C19 H19B 0.9800
C19 H19C 0.9800
C20 C21 1.511(5)
C20 H20A 0.9900
C20 H20B 0.9900
C21 C22 1.499(5)
C21 H21A 0.9900
C21 H21B 0.9900
C22 C23 1.503(5)
C22 H22A 0.9900
C22 H22B 0.9900
C23 H23A 0.9900
C23 H23B 0.9900
C24 C25 1.502(5)
C24 H24A 0.9900
C24 H24B 0.9900
C25 C26 1.533(4)
C25 H25A 0.9900
C25 H25B 0.9900
C26 C27 1.518(5)
C26 H26A 0.9900
C26 H26B 0.9900
C27 H27A 0.9900
C27 H27B 0.9900
C28 C29 1.484(5)
C28 H28A 0.9900
C28 H28B 0.9900
C29 C30 1.490(5)
C29 H29A 0.9900
C29 H29B 0.9900
C30 C31 1.493(5)
C30 H30A 0.9900
C30 H30B 0.9900
C31 H31A 0.9900
C31 H31B 0.9900
Li1 Li2 2.637(8)

loop_
_geom_torsion_atom_site_label_1
_geom_torsion_atom_site_label_2
_geom_torsion_atom_site_label_3
_geom_torsion_atom_site_label_4
_geom_torsion
C2 N1 C1 Si2 120.3(2)
Li2 N1 C1 Si2 -102.4(3)
Li1 N1 C1 Si2 -22.5(3)
C2 N1 C1 Si1 -48.0(3)
Li2 N1 C1 Si1 89.3(3)
Li1 N1 C1 Si1 169.2(2)
C2 N1 C1 Li2 -137.3(3)
Li1 N1 C1 Li2 79.9(3)
C19 Si2 C1 N1 125.7(2)
C18 Si2 C1 N1 4.3(3)
C17 Si2 C1 N1 -114.1(2)
C19 Si2 C1 Si1 -66.5(2)
C18 Si2 C1 Si1 172.18(18)
C17 Si2 C1 Si1 53.7(2)
C19 Si2 C1 Li2 54.9(3)
C18 Si2 C1 Li2 -66.4(2)
C17 Si2 C1 Li2 175.1(2)
C14 Si1 C1 N1 -161.6(2)
C16 Si1 C1 N1 78.8(2)
C15 Si1 C1 N1 -40.0(3)
C14 Si1 C1 Si2 29.9(2)
C16 Si1 C1 Si2 -89.7(2)
C15 Si1 C1 Si2 151.51(18)
C14 Si1 C1 Li2 -97.5(2)
C16 Si1 C1 Li2 142.9(2)
C15 Si1 C1 Li2 24.1(2)
C1 N1 C2 C3 129.8(3)
Li2 N1 C2 C3 30.2(5)
Li1 N1 C2 C3 -88.6(3)
C1 N1 C2 C7 -56.0(4)
Li2 N1 C2 C7 -155.6(3)
Li1 N1 C2 C7 85.7(3)
N1 C2 C3 C4 175.6(3)
C7 C2 C3 C4 0.9(4)
N1 C2 C3 C8 -3.2(4)
C7 C2 C3 C8 -177.8(3)
C2 C3 C4 C5 0.0(5)
C8 C3 C4 C5 178.8(3)
C3 C4 C5 C6 -0.6(5)
C4 C5 C6 C7 0.2(5)
C5 C6 C7 C2 0.8(4)
C5 C6 C7 C11 -172.2(3)
N1 C2 C7 C6 -175.7(3)
C3 C2 C7 C6 -1.3(4)
N1 C2 C7 C11 -2.9(4)
C3 C2 C7 C11 171.5(2)
C4 C3 C8 C9 32.6(4)
C2 C3 C8 C9 -148.7(3)
C4 C3 C8 C10 -90.6(3)
C2 C3 C8 C10 88.2(3)
C6 C7 C11 C13 80.5(3)
C2 C7 C11 C13 -92.3(3)
C6 C7 C11 C12 -43.0(4)
C2 C7 C11 C12 144.1(3)
C23 O1 C20 C21 23.9(4)
Li1 O1 C20 C21 -142.1(3)
O1 C20 C21 C22 -34.6(4)
C20 C21 C22 C23 31.8(4)
C20 O1 C23 C22 -3.6(4)
Li1 O1 C23 C22 163.3(3)
C21 C22 C23 O1 -18.2(4)
C27 O2 C24 C25 -42.0(3)
Li1 O2 C24 C25 106.9(4)
Li2 O2 C24 C25 -175.4(3)
O2 C24 C25 C26 30.7(4)
C24 C25 C26 C27 -8.2(4)
C24 O2 C27 C26 36.4(3)
Li1 O2 C27 C26 -119.5(3)
Li2 O2 C27 C26 155.9(3)
C25 C26 C27 O2 -16.9(4)
C31 O3 C28 C29 17.1(4)
Li2 O3 C28 C29 177.7(3)
O3 C28 C29 C30 -28.6(4)
C28 C29 C30 C31 29.1(4)
C28 O3 C31 C30 1.5(4)
Li2 O3 C31 C30 -159.6(3)
C29 C30 C31 O3 -19.4(4)
C23 O1 Li1 N1 -155.3(4)
C20 O1 Li1 N1 9.0(5)
C23 O1 Li1 O2 65.6(4)
C20 O1 Li1 O2 -130.1(3)
C23 O1 Li1 Li2 135.2(6)
C20 O1 Li1 Li2 -60.5(7)
C2 N1 Li1 O1 2.2(5)
C1 N1 Li1 O1 146.7(3)
Li2 N1 Li1 O1 -142.5(4)
C2 N1 Li1 O2 142.0(2)
C1 N1 Li1 O2 -73.4(3)
Li2 N1 Li1 O2 -2.6(3)
C2 N1 Li1 Li2 144.7(3)
C1 N1 Li1 Li2 -70.7(2)
C24 O2 Li1 O1 -117.9(3)
C27 O2 Li1 O1 28.3(4)
Li2 O2 Li1 O1 150.1(3)
C24 O2 Li1 N1 94.1(4)
C27 O2 Li1 N1 -119.7(3)
Li2 O2 Li1 N1 2.2(2)
C24 O2 Li1 Li2 92.0(3)
C27 O2 Li1 Li2 -121.8(3)
C2 N1 Li2 O3 -20.1(12)
C1 N1 Li2 O3 -137.6(10)
Li1 N1 Li2 O3 107.9(10)
C2 N1 Li2 C1 117.5(4)
Li1 N1 Li2 C1 -114.6(2)
C2 N1 Li2 O2 -125.9(3)
C1 N1 Li2 O2 116.6(2)
Li1 N1 Li2 O2 2.1(2)
C2 N1 Li2 Li1 -127.9(4)
C1 N1 Li2 Li1 114.6(2)
C28 O3 Li2 N1 -8.9(12)
C31 O3 Li2 N1 149.1(9)
C28 O3 Li2 C1 -124.7(6)
C31 O3 Li2 C1 33.3(7)
C28 O3 Li2 O2 96.8(3)
C31 O3 Li2 O2 -105.1(3)
C28 O3 Li2 Li1 77.5(5)
C31 O3 Li2 Li1 -124.5(4)
Si2 C1 Li2 N1 114.7(2)
Si1 C1 Li2 N1 -113.9(2)
N1 C1 Li2 O3 152.6(7)
Si2 C1 Li2 O3 -92.7(6)
Si1 C1 Li2 O3 38.7(6)
N1 C1 Li2 O2 -72.5(2)
Si2 C1 Li2 O2 42.2(3)
Si1 C1 Li2 O2 173.62(18)
N1 C1 Li2 Li1 -43.19(18)
Si2 C1 Li2 Li1 71.5(2)
Si1 C1 Li2 Li1 -157.10(18)
C24 O2 Li2 N1 -134.7(2)
C27 O2 Li2 N1 106.2(3)
Li1 O2 Li2 N1 -2.0(2)
C24 O2 Li2 O3 65.6(3)
C27 O2 Li2 O3 -53.5(3)
Li1 O2 Li2 O3 -161.7(3)
C24 O2 Li2 C1 -92.4(3)
C27 O2 Li2 C1 148.5(3)
Li1 O2 Li2 C1 40.3(3)
C24 O2 Li2 Li1 -132.7(2)
C27 O2 Li2 Li1 108.2(3)
O1 Li1 Li2 N1 94.9(6)
O2 Li1 Li2 N1 177.2(3)
O1 Li1 Li2 O3 -55.2(8)
N1 Li1 Li2 O3 -150.1(5)
O2 Li1 Li2 O3 27.1(4)
O1 Li1 Li2 C1 136.8(6)
N1 Li1 Li2 C1 41.90(17)
O2 Li1 Li2 C1 -140.9(3)
O1 Li1 Li2 O2 -82.2(6)
N1 Li1 Li2 O2 -177.2(3)
